data_1502432
loop_
_publ_author_name
'Zhang, Zibin'
'Yu, Guocan'
'Han, Chengyou'
'Liu, Jiyong'
'Ding, Xia'
'Yu, Yihua'
'Huang, Feihe'

_publ_section_title
;
 Formation of a cyclic dimer containing two mirror image monomers in the
 solid state controlled by van der Waals forces.
;
_journal_issue 18
_journal_name_full 'Organic letters'
_journal_page_first 4818
_journal_page_last 4821
_journal_paper_doi 10.1021/ol2018938
_journal_volume 13
_journal_year 2011
_chemical_formula_moiety 'C54 H68 O10, C3 H6 O'
_chemical_formula_sum 'C57 H74 O11'
_chemical_formula_weight 935.16
_chemical_name_systematic
; 
 ? 
;
_space_group_IT_number 33
_symmetry_cell_setting orthorhombic
_symmetry_space_group_name_Hall 'P -2ac -2n'
_symmetry_space_group_name_H-M 'P n 21 a'
_atom_sites_solution_hydrogens geom
_atom_sites_solution_primary direct
_atom_sites_solution_secondary difmap
_audit_creation_method SHELXL-97
_cell_angle_alpha 90.00
_cell_angle_beta 90.00
_cell_angle_gamma 90.00
_cell_formula_units_Z 4
_cell_length_a 36.409(3)
_cell_length_b 11.5008(5)
_cell_length_c 12.1481(5)
_cell_measurement_reflns_used 6430
_cell_measurement_temperature 293(2)
_cell_measurement_theta_max 67.2336
_cell_measurement_theta_min 3.6354
_cell_volume 5086.8(5)
_computing_cell_refinement 'CrysAlis PRO (Oxford Diffraction, 2010)'
_computing_data_collection 'CrysAlis PRO'
_computing_data_reduction 'CrysAlis PRO'
_computing_molecular_graphics 'OLEX2 (Dolomanov et al., 2009)'
_computing_publication_material OLEX2
_computing_structure_refinement 'SHELXL-97 (Sheldrick, 2008)'
_computing_structure_solution 'SHELXS-97 (Sheldrick, 2008)'
_diffrn_ambient_temperature 293(2)
_diffrn_detector_area_resol_mean 10.3592
_diffrn_measured_fraction_theta_full 0.982
_diffrn_measured_fraction_theta_max 0.982
_diffrn_measurement_device_type 'Xcalibur, Atlas, Gemini ultra'
_diffrn_measurement_method '\w scans'
_diffrn_radiation_monochromator graphite
_diffrn_radiation_source 'fine-focus sealed tube'
_diffrn_radiation_type CuK\a
_diffrn_radiation_wavelength 1.54184
_diffrn_reflns_av_R_equivalents 0.0761
_diffrn_reflns_av_sigmaI/netI 0.0322
_diffrn_reflns_limit_h_max 42
_diffrn_reflns_limit_h_min -42
_diffrn_reflns_limit_k_max 9
_diffrn_reflns_limit_k_min -13
_diffrn_reflns_limit_l_max 13
_diffrn_reflns_limit_l_min -14
_diffrn_reflns_number 19641
_diffrn_reflns_theta_full 67.35
_diffrn_reflns_theta_max 67.35
_diffrn_reflns_theta_min 3.84
_exptl_absorpt_coefficient_mu 0.670
_exptl_absorpt_correction_T_max 0.8612
_exptl_absorpt_correction_T_min 0.8142
_exptl_absorpt_correction_type multi-scan
_exptl_absorpt_process_details
;
CrysAlis PRO (Oxford Diffraction, 2010) 
;
_exptl_crystal_colour colorless
_exptl_crystal_density_diffrn 1.221
_exptl_crystal_density_method 'not measured'
_exptl_crystal_description block
_exptl_crystal_F_000 2016
_exptl_crystal_size_max 0.32
_exptl_crystal_size_mid 0.28
_exptl_crystal_size_min 0.23
_refine_diff_density_max 0.772
_refine_diff_density_min -0.414
_refine_diff_density_rms 0.073
_refine_ls_abs_structure_details 'Flack H D (1983), Acta Cryst. A39, 876-881'
_refine_ls_abs_structure_Flack 0.6(4)
_refine_ls_extinction_method none
_refine_ls_goodness_of_fit_ref 1.111
_refine_ls_hydrogen_treatment constr
_refine_ls_matrix_type full
_refine_ls_number_parameters 625
_refine_ls_number_reflns 6636
_refine_ls_number_restraints 72
_refine_ls_restrained_S_all 1.110
_refine_ls_R_factor_all 0.1036
_refine_ls_R_factor_gt 0.0887
_refine_ls_shift/su_max 0.000
_refine_ls_shift/su_mean 0.000
_refine_ls_structure_factor_coef Fsqd
_refine_ls_weighting_details 'calc w=1/[\s^2^(Fo^2^)+(0.1644P)^2^+5.7429P] where P=(Fo^2^+2Fc^2^)/3'
_refine_ls_weighting_scheme calc
_refine_ls_wR_factor_gt 0.2634
_refine_ls_wR_factor_ref 0.2921
_reflns_number_gt 5584
_reflns_number_total 6636
_reflns_threshold_expression >2sigma(I)
_cod_data_source_file ol2018938_si_002.cif
_cod_data_source_block 2
_cod_database_code 1502432

loop_
_symmetry_equiv_pos_as_xyz
'x, y, z'
'-x, y+1/2, -z'
'x+1/2, y, -z+1/2'
'-x+1/2, y+1/2, z+1/2'

loop_
_atom_site_label
_atom_site_type_symbol
_atom_site_fract_x
_atom_site_fract_y
_atom_site_fract_z
_atom_site_U_iso_or_equiv
_atom_site_adp_type
_atom_site_occupancy
_atom_site_symmetry_multiplicity
_atom_site_calc_flag
_atom_site_refinement_flags
O1 O 0.12825(19) 0.1660(6) -0.0175(5) 0.0908(19) Uani 1 1 d .
O2 O 0.05467(12) 0.5792(5) -0.0781(3) 0.0588(13) Uani 1 1 d .
O3 O 0.24182(12) 0.2660(4) 0.2237(4) 0.0562(12) Uani 1 1 d .
O4 O 0.19008(12) 0.5789(4) -0.0849(3) 0.0531(12) Uani 1 1 d .
O5 O 0.18929(11) 0.4060(4) 0.5960(3) 0.0489(11) Uani 1 1 d .
O6 O 0.23643(13) 0.7296(4) 0.2910(4) 0.0580(12) Uani 1 1 d .
O7 O 0.05575(11) 0.3641(5) 0.5793(3) 0.0573(12) Uani 1 1 d .
O8 O 0.11676(16) 0.7989(6) 0.5217(5) 0.0822(17) Uani 1 1 d .
O9 O 0.01503(16) 0.2345(5) 0.1837(4) 0.0759(18) Uani 1 1 d .
O10 O 0.00896(13) 0.6916(5) 0.3145(4) 0.0646(15) Uani 1 1 d .
O11 O 0.1367(2) 0.8677(8) -0.1943(7) 0.122(3) Uani 1 1 d .
C1 C 0.0725(2) 0.2810(8) -0.0057(5) 0.067(2) Uani 1 1 d .
H1 H 0.0598 0.2191 0.0255 0.080 Uiso 1 1 calc R
C2 C 0.05434(18) 0.3850(8) -0.0200(4) 0.058(2) Uani 1 1 d .
C3 C 0.07373(17) 0.4763(7) -0.0670(4) 0.0487(16) Uani 1 1 d .
C4 C 0.11009(17) 0.4615(6) -0.0982(4) 0.0457(14) Uani 1 1 d .
H4 H 0.1224 0.5235 -0.1305 0.055 Uiso 1 1 calc R
C5 C 0.12867(18) 0.3574(7) -0.0828(4) 0.0527(17) Uani 1 1 d .
C6 C 0.1092(2) 0.2638(7) -0.0358(5) 0.064(2) Uani 1 1 d .
C7 C 0.0737(2) 0.6713(7) -0.1287(6) 0.067(2) Uani 1 1 d .
H7A H 0.0772 0.6541 -0.2053 0.100 Uiso 1 1 calc R
H7B H 0.0972 0.6811 -0.0938 0.100 Uiso 1 1 calc R
H7C H 0.0597 0.7417 -0.1214 0.100 Uiso 1 1 calc R
C8 C 0.1082(4) 0.0775(12) 0.0402(10) 0.129(5) Uani 1 1 d U
H8A H 0.0882 0.0503 -0.0058 0.155 Uiso 1 1 calc R
H8B H 0.0977 0.1106 0.1065 0.155 Uiso 1 1 calc R
C9 C 0.1312(4) -0.0194(13) 0.0695(11) 0.127(4) Uani 1 1 d U
H9A H 0.1498 0.0070 0.1211 0.152 Uiso 1 1 calc R
H9B H 0.1438 -0.0468 0.0040 0.152 Uiso 1 1 calc R
C10 C 0.1086(3) -0.1298(13) 0.1255(11) 0.118(3) Uani 1 1 d U
H10A H 0.0951 -0.1017 0.1891 0.142 Uiso 1 1 calc R
H10B H 0.0908 -0.1586 0.0727 0.142 Uiso 1 1 calc R
C11 C 0.1309(3) -0.2205(15) 0.1577(13) 0.145(5) Uani 1 1 d U
H11A H 0.1467 -0.1950 0.2173 0.174 Uiso 1 1 calc R
H11B H 0.1464 -0.2437 0.0965 0.174 Uiso 1 1 calc R
C12 C 0.1084(3) -0.3231(11) 0.1953(7) 0.103(3) Uani 1 1 d U
H12A H 0.0939 -0.3008 0.2588 0.124 Uiso 1 1 calc R
H12B H 0.0917 -0.3459 0.1371 0.124 Uiso 1 1 calc R
C13 C 0.1315(3) -0.4205(12) 0.2239(9) 0.106(3) Uani 1 1 d U
H13A H 0.1467 -0.4405 0.1611 0.127 Uiso 1 1 calc R
H13B H 0.1477 -0.3979 0.2837 0.127 Uiso 1 1 calc R
C14 C 0.1107(2) -0.5212(11) 0.2569(8) 0.091(2) Uani 1 1 d U
H14A H 0.0948 -0.5426 0.1962 0.109 Uiso 1 1 calc R
H14B H 0.0951 -0.4989 0.3179 0.109 Uiso 1 1 calc R
C15 C 0.1320(2) -0.6284(13) 0.2909(9) 0.105(3) Uani 1 1 d U
H15A H 0.1482 -0.6505 0.2310 0.126 Uiso 1 1 calc R
H15B H 0.1473 -0.6087 0.3535 0.126 Uiso 1 1 calc R
C16 C 0.1096(3) -0.7275(13) 0.3199(9) 0.114(3) Uani 1 1 d U
H16A H 0.0949 -0.7483 0.2563 0.136 Uiso 1 1 calc R
H16B H 0.0929 -0.7042 0.3779 0.136 Uiso 1 1 calc R
C17 C 0.1298(4) -0.8338(15) 0.3574(11) 0.142(4) Uani 1 1 d U
H17A H 0.1478 -0.8549 0.3033 0.213 Uiso 1 1 calc R
H17B H 0.1128 -0.8967 0.3668 0.213 Uiso 1 1 calc R
H17C H 0.1418 -0.8180 0.4262 0.213 Uiso 1 1 calc R
C18 C 0.16907(18) 0.3475(7) -0.1124(5) 0.0536(16) Uani 1 1 d .
H18A H 0.1747 0.2673 -0.1307 0.064 Uiso 1 1 calc R
H18B H 0.1741 0.3948 -0.1767 0.064 Uiso 1 1 calc R
C19 C 0.19321(16) 0.3863(6) -0.0186(5) 0.0483(15) Uani 1 1 d .
C20 C 0.20334(15) 0.5041(6) -0.0062(5) 0.0424(13) Uani 1 1 d .
C21 C 0.22469(14) 0.5381(6) 0.0820(5) 0.0426(14) Uani 1 1 d .
H21 H 0.2307 0.6163 0.0896 0.051 Uiso 1 1 calc R
C22 C 0.23761(15) 0.4589(6) 0.1601(5) 0.0427(13) Uani 1 1 d .
C23 C 0.22812(16) 0.3425(6) 0.1455(5) 0.0450(14) Uani 1 1 d .
C24 C 0.20678(16) 0.3075(6) 0.0570(5) 0.0460(14) Uani 1 1 d .
H24 H 0.2015 0.2290 0.0483 0.055 Uiso 1 1 calc R
C25 C 0.2005(2) 0.6975(7) -0.0752(6) 0.068(2) Uani 1 1 d .
H25A H 0.1906 0.7407 -0.1359 0.103 Uiso 1 1 calc R
H25B H 0.2269 0.7033 -0.0759 0.103 Uiso 1 1 calc R
H25C H 0.1912 0.7286 -0.0074 0.103 Uiso 1 1 calc R
C26 C 0.2346(2) 0.1465(6) 0.2076(6) 0.0588(17) Uani 1 1 d .
H26A H 0.2435 0.1232 0.1366 0.088 Uiso 1 1 calc R
H26B H 0.2086 0.1330 0.2117 0.088 Uiso 1 1 calc R
H26C H 0.2468 0.1021 0.2637 0.088 Uiso 1 1 calc R
C27 C 0.25948(13) 0.5010(6) 0.2596(5) 0.0433(13) Uani 1 1 d .
H27A H 0.2757 0.4392 0.2839 0.052 Uiso 1 1 calc R
H27B H 0.2746 0.5664 0.2377 0.052 Uiso 1 1 calc R
C28 C 0.23550(15) 0.5372(6) 0.3540(4) 0.0420(14) Uani 1 1 d .
C29 C 0.22369(15) 0.6522(5) 0.3680(5) 0.0406(13) Uani 1 1 d .
C30 C 0.20020(16) 0.6801(6) 0.4536(5) 0.0480(15) Uani 1 1 d .
H30 H 0.1921 0.7564 0.4603 0.058 Uiso 1 1 calc R
C31 C 0.18815(16) 0.5976(6) 0.5306(5) 0.0427(14) Uani 1 1 d .
C32 C 0.20110(15) 0.4842(6) 0.5167(4) 0.0412(14) Uani 1 1 d .
C33 C 0.22383(14) 0.4540(6) 0.4304(4) 0.0411(13) Uani 1 1 d .
H33 H 0.2315 0.3772 0.4229 0.049 Uiso 1 1 calc R
C34 C 0.2272(2) 0.8493(6) 0.3090(7) 0.0648(19) Uani 1 1 d .
H34A H 0.2406 0.8971 0.2581 0.097 Uiso 1 1 calc R
H34B H 0.2335 0.8708 0.3829 0.097 Uiso 1 1 calc R
H34C H 0.2013 0.8602 0.2979 0.097 Uiso 1 1 calc R
C35 C 0.2028(2) 0.2913(7) 0.5869(6) 0.064(2) Uani 1 1 d .
H35A H 0.1944 0.2575 0.5192 0.096 Uiso 1 1 calc R
H35B H 0.1942 0.2459 0.6478 0.096 Uiso 1 1 calc R
H35C H 0.2292 0.2927 0.5874 0.096 Uiso 1 1 calc R
C36 C 0.16180(17) 0.6292(6) 0.6198(5) 0.0508(15) Uani 1 1 d .
H36A H 0.1646 0.7110 0.6373 0.061 Uiso 1 1 calc R
H36B H 0.1676 0.5849 0.6854 0.061 Uiso 1 1 calc R
C37 C 0.12244(16) 0.6061(6) 0.5874(5) 0.0447(14) Uani 1 1 d .
C38 C 0.10045(19) 0.6907(6) 0.5381(5) 0.0550(16) Uani 1 1 d .
C39 C 0.06460(17) 0.6668(8) 0.5074(5) 0.0588(19) Uani 1 1 d .
H39 H 0.0503 0.7256 0.4771 0.071 Uiso 1 1 calc R
C40 C 0.04960(16) 0.5560(7) 0.5210(4) 0.0485(17) Uani 1 1 d .
C41 C 0.07148(16) 0.4713(7) 0.5694(4) 0.0485(16) Uani 1 1 d .
C42 C 0.10725(16) 0.4991(6) 0.6035(4) 0.0457(15) Uani 1 1 d .
H42 H 0.1212 0.4422 0.6385 0.055 Uiso 1 1 calc R
C43 C 0.0984(4) 0.8924(13) 0.4595(9) 0.167(7) Uani 1 1 d .
H43A H 0.0821 0.8589 0.4062 0.251 Uiso 1 1 calc R
H43B H 0.1165 0.9388 0.4226 0.251 Uiso 1 1 calc R
H43C H 0.0846 0.9405 0.5093 0.251 Uiso 1 1 calc R
C44 C 0.07680(18) 0.2762(7) 0.6330(6) 0.0593(17) Uani 1 1 d .
H44A H 0.0985 0.2601 0.5906 0.089 Uiso 1 1 calc R
H44B H 0.0624 0.2067 0.6395 0.089 Uiso 1 1 calc R
H44C H 0.0838 0.3027 0.7049 0.089 Uiso 1 1 calc R
C45 C 0.01120(16) 0.5297(8) 0.4815(4) 0.062(2) Uani 1 1 d .
H45A H -0.0041 0.5981 0.4911 0.074 Uiso 1 1 calc R
H45B H 0.0009 0.4675 0.5256 0.074 Uiso 1 1 calc R
C46 C 0.01089(15) 0.4941(8) 0.3610(4) 0.0527(18) Uani 1 1 d .
C47 C 0.00985(16) 0.5797(8) 0.2791(6) 0.0540(18) Uani 1 1 d .
C48 C 0.01089(16) 0.5475(8) 0.1672(5) 0.058(2) Uani 1 1 d .
H48 H 0.0102 0.6045 0.1130 0.070 Uiso 1 1 calc R
C49 C 0.01285(16) 0.4327(8) 0.1381(5) 0.061(2) Uani 1 1 d .
C50 C 0.01308(17) 0.3494(8) 0.2202(5) 0.059(2) Uani 1 1 d .
C51 C 0.01224(17) 0.3796(8) 0.3299(5) 0.061(2) Uani 1 1 d .
H51 H 0.0126 0.3217 0.3833 0.073 Uiso 1 1 calc R
C52 C 0.0052(2) 0.7822(8) 0.2352(6) 0.075(2) Uani 1 1 d .
H52A H -0.0144 0.7635 0.1854 0.113 Uiso 1 1 calc R
H52B H 0.0277 0.7903 0.1948 0.113 Uiso 1 1 calc R
H52C H -0.0003 0.8540 0.2721 0.113 Uiso 1 1 calc R
C53 C 0.0113(3) 0.1462(9) 0.2644(6) 0.093(3) Uani 1 1 d .
H53A H 0.0101 0.0718 0.2289 0.139 Uiso 1 1 calc R
H53B H -0.0107 0.1591 0.3060 0.139 Uiso 1 1 calc R
H53C H 0.0321 0.1480 0.3129 0.139 Uiso 1 1 calc R
C54 C 0.01505(17) 0.3982(8) 0.0179(4) 0.068(2) Uani 1 1 d .
H54A H 0.0022 0.3253 0.0071 0.082 Uiso 1 1 calc R
H54B H 0.0030 0.4570 -0.0266 0.082 Uiso 1 1 calc R
C55 C 0.0810(2) 0.9813(17) -0.2356(13) 0.161(7) Uani 1 1 d .
H55A H 0.0701 0.9664 -0.3062 0.241 Uiso 1 1 calc R
H55B H 0.0777 1.0617 -0.2167 0.241 Uiso 1 1 calc R
H55C H 0.0694 0.9333 -0.1810 0.241 Uiso 1 1 calc R
C56 C 0.1220(3) 0.9535(11) -0.2401(9) 0.097(3) Uani 1 1 d .
C57 C 0.1418(3) 1.0563(15) -0.2937(15) 0.175(7) Uani 1 1 d .
H57A H 0.1572 1.0938 -0.2401 0.262 Uiso 1 1 calc R
H57B H 0.1240 1.1109 -0.3208 0.262 Uiso 1 1 calc R
H57C H 0.1567 1.0289 -0.3536 0.262 Uiso 1 1 calc R

loop_
_atom_site_aniso_label
_atom_site_aniso_U_11
_atom_site_aniso_U_22
_atom_site_aniso_U_33
_atom_site_aniso_U_23
_atom_site_aniso_U_13
_atom_site_aniso_U_12
O1 0.115(5) 0.066(4) 0.092(4) 0.015(3) -0.010(4) -0.023(4)
O2 0.044(2) 0.088(4) 0.044(2) 0.008(2) 0.0085(18) -0.003(3)
O3 0.061(3) 0.045(3) 0.063(3) 0.015(2) 0.004(2) 0.013(2)
O4 0.048(2) 0.066(3) 0.045(2) 0.016(2) -0.0027(18) 0.000(2)
O5 0.049(2) 0.053(3) 0.045(2) 0.013(2) -0.0015(17) 0.010(2)
O6 0.060(3) 0.046(3) 0.069(3) 0.013(2) 0.003(2) -0.012(2)
O7 0.044(2) 0.079(3) 0.049(2) 0.009(2) -0.0060(18) 0.003(2)
O8 0.082(3) 0.083(4) 0.081(4) 0.013(3) -0.023(3) 0.016(3)
O9 0.093(4) 0.101(4) 0.033(2) 0.006(3) 0.001(2) -0.053(3)
O10 0.060(3) 0.099(4) 0.035(2) 0.016(3) -0.0062(19) 0.024(3)
O11 0.098(5) 0.126(7) 0.143(6) 0.027(5) 0.002(5) 0.052(5)
C1 0.075(5) 0.093(6) 0.033(3) 0.008(3) -0.014(3) -0.045(5)
C2 0.055(4) 0.094(6) 0.025(3) 0.006(3) -0.001(2) -0.035(4)
C3 0.048(3) 0.073(5) 0.025(2) 0.002(3) -0.001(2) -0.018(3)
C4 0.049(3) 0.059(4) 0.029(2) -0.005(3) 0.001(2) -0.011(3)
C5 0.059(4) 0.070(5) 0.028(3) -0.005(3) 0.001(2) -0.017(4)
C6 0.097(5) 0.058(5) 0.037(3) 0.001(3) -0.012(3) -0.018(4)
C7 0.061(4) 0.074(5) 0.065(4) -0.003(4) 0.019(3) 0.002(4)
C8 0.200(14) 0.107(8) 0.081(7) 0.006(6) 0.008(8) -0.020(8)
C9 0.139(10) 0.128(8) 0.113(8) -0.018(7) 0.012(7) -0.031(7)
C10 0.102(7) 0.134(8) 0.119(8) -0.014(7) 0.027(6) -0.035(6)
C11 0.096(7) 0.194(11) 0.146(10) 0.063(10) -0.020(7) -0.040(7)
C12 0.093(6) 0.157(8) 0.061(5) 0.001(6) 0.005(4) -0.056(6)
C13 0.060(5) 0.171(8) 0.086(6) -0.004(6) -0.003(5) -0.043(5)
C14 0.059(4) 0.147(7) 0.066(4) -0.031(4) 0.011(4) -0.028(5)
C15 0.049(4) 0.173(8) 0.092(6) -0.026(6) -0.007(4) -0.020(5)
C16 0.091(6) 0.167(9) 0.084(6) -0.015(7) 0.009(5) -0.021(6)
C17 0.141(11) 0.189(11) 0.096(8) -0.015(9) -0.019(7) 0.012(10)
C18 0.067(4) 0.059(4) 0.035(3) -0.005(3) 0.004(3) 0.006(3)
C19 0.047(3) 0.055(4) 0.043(3) -0.004(3) 0.008(2) 0.001(3)
C20 0.040(3) 0.048(4) 0.038(3) 0.008(3) 0.009(2) 0.006(3)
C21 0.031(2) 0.050(4) 0.047(3) 0.016(3) 0.004(2) 0.000(2)
C22 0.032(3) 0.044(3) 0.052(3) 0.007(3) 0.005(2) 0.004(2)
C23 0.042(3) 0.043(3) 0.050(3) 0.008(3) 0.006(2) 0.009(3)
C24 0.047(3) 0.040(3) 0.051(3) -0.004(3) 0.014(3) 0.010(3)
C25 0.084(5) 0.053(5) 0.068(4) 0.021(4) -0.013(4) 0.001(4)
C26 0.060(4) 0.039(4) 0.077(4) 0.006(3) 0.006(3) 0.010(3)
C27 0.031(2) 0.045(3) 0.054(3) 0.011(3) 0.002(2) -0.001(3)
C28 0.033(3) 0.052(4) 0.041(3) 0.009(3) -0.005(2) -0.004(3)
C29 0.042(3) 0.032(3) 0.047(3) 0.003(2) -0.014(2) -0.004(2)
C30 0.047(3) 0.050(4) 0.047(3) -0.007(3) -0.021(3) -0.003(3)
C31 0.042(3) 0.048(4) 0.037(3) 0.001(3) -0.011(2) -0.007(3)
C32 0.037(3) 0.056(4) 0.031(2) 0.009(3) -0.007(2) 0.003(3)
C33 0.036(3) 0.045(3) 0.043(3) 0.004(3) -0.013(2) 0.001(2)
C34 0.069(4) 0.043(4) 0.083(5) 0.011(4) -0.006(4) -0.010(3)
C35 0.074(4) 0.061(5) 0.058(4) 0.023(4) 0.014(3) 0.017(4)
C36 0.056(3) 0.056(4) 0.040(3) -0.007(3) -0.012(3) 0.007(3)
C37 0.044(3) 0.058(4) 0.032(3) -0.005(3) -0.009(2) 0.005(3)
C38 0.065(4) 0.057(4) 0.043(3) -0.003(3) -0.008(3) 0.010(3)
C39 0.049(3) 0.094(6) 0.033(3) 0.004(3) 0.002(2) 0.020(4)
C40 0.040(3) 0.080(5) 0.025(3) 0.000(3) 0.003(2) 0.019(3)
C41 0.040(3) 0.078(5) 0.027(3) -0.005(3) 0.004(2) 0.006(3)
C42 0.044(3) 0.066(4) 0.027(2) -0.005(3) -0.005(2) 0.012(3)
C43 0.233(15) 0.180(14) 0.089(7) -0.026(8) -0.085(9) 0.130(13)
C44 0.050(3) 0.063(5) 0.066(4) -0.001(4) -0.008(3) 0.003(3)
C45 0.040(3) 0.120(7) 0.027(3) 0.007(3) 0.004(2) 0.009(4)
C46 0.034(3) 0.098(6) 0.027(3) 0.017(3) -0.001(2) -0.001(3)
C47 0.033(3) 0.087(6) 0.042(3) 0.009(3) -0.001(2) -0.001(3)
C48 0.032(3) 0.109(7) 0.033(3) 0.015(4) -0.002(2) -0.015(4)
C49 0.037(3) 0.114(7) 0.033(3) 0.013(4) -0.001(2) -0.030(4)
C50 0.048(3) 0.100(6) 0.030(3) 0.003(3) 0.003(2) -0.026(4)
C51 0.046(3) 0.101(6) 0.035(3) 0.015(4) 0.003(2) -0.022(4)
C52 0.070(5) 0.104(7) 0.052(4) 0.029(4) 0.000(3) 0.003(5)
C53 0.120(8) 0.109(8) 0.050(4) 0.016(5) 0.007(4) -0.060(7)
C54 0.053(3) 0.124(7) 0.028(3) 0.004(4) 0.001(2) -0.040(4)
C55 0.055(5) 0.231(17) 0.196(13) 0.095(13) 0.008(7) 0.031(9)
C56 0.072(5) 0.121(10) 0.099(6) -0.009(7) -0.018(5) 0.004(6)
C57 0.072(7) 0.225(19) 0.227(17) 0.042(15) -0.039(9) -0.062(10)

loop_
_atom_type_symbol
_atom_type_description
_atom_type_scat_dispersion_real
_atom_type_scat_dispersion_imag
_atom_type_scat_source
C C 0.0181 0.0091 'International Tables Vol C Tables 4.2.6.8 and 6.1.1.4'
H H 0.0000 0.0000 'International Tables Vol C Tables 4.2.6.8 and 6.1.1.4'
O O 0.0492 0.0322 'International Tables Vol C Tables 4.2.6.8 and 6.1.1.4'

loop_
_geom_angle_atom_site_label_1
_geom_angle_atom_site_label_2
_geom_angle_atom_site_label_3
_geom_angle
C6 O1 C8 114.5(8)
C3 O2 C7 116.2(5)
C23 O3 C26 117.1(6)
C20 O4 C25 116.7(5)
C32 O5 C35 116.3(5)
C29 O6 C34 116.1(5)
C41 O7 C44 117.1(5)
C38 O8 C43 122.1(8)
C50 O9 C53 117.0(6)
C47 O10 C52 118.8(6)
C2 C1 C6 123.3(7)
C1 C2 C3 117.6(6)
C1 C2 C54 120.3(7)
C3 C2 C54 122.0(8)
O2 C3 C4 124.0(6)
O2 C3 C2 115.7(6)
C4 C3 C2 120.3(7)
C3 C4 C5 122.3(6)
C4 C5 C6 117.9(6)
C4 C5 C18 120.4(6)
C6 C5 C18 121.6(7)
O1 C6 C1 124.7(7)
O1 C6 C5 116.7(7)
C1 C6 C5 118.5(8)
O1 C8 C9 112.0(12)
C8 C9 C10 113.9(11)
C11 C10 C9 113.6(10)
C10 C11 C12 110.9(10)
C13 C12 C11 111.3(10)
C14 C13 C12 112.6(9)
C13 C14 C15 117.5(8)
C16 C15 C14 114.8(8)
C15 C16 C17 116.1(10)
C19 C18 C5 111.3(5)
C24 C19 C20 117.7(6)
C24 C19 C18 121.1(6)
C20 C19 C18 121.2(6)
O4 C20 C21 124.1(6)
O4 C20 C19 115.8(5)
C21 C20 C19 120.1(6)
C20 C21 C22 122.2(6)
C23 C22 C21 117.2(6)
C23 C22 C27 122.3(5)
C21 C22 C27 120.5(6)
C24 C23 O3 123.3(6)
C24 C23 C22 121.0(6)
O3 C23 C22 115.7(6)
C19 C24 C23 121.7(6)
C28 C27 C22 112.9(4)
C33 C28 C29 118.2(5)
C33 C28 C27 119.6(6)
C29 C28 C27 122.3(5)
O6 C29 C30 124.9(6)
O6 C29 C28 115.1(5)
C30 C29 C28 120.0(6)
C29 C30 C31 122.5(6)
C32 C31 C30 116.4(5)
C32 C31 C36 122.2(6)
C30 C31 C36 121.4(6)
C33 C32 O5 123.4(6)
C33 C32 C31 122.0(5)
O5 C32 C31 114.6(5)
C32 C33 C28 120.9(6)
C31 C36 C37 112.2(5)
C42 C37 C38 117.3(6)
C42 C37 C36 120.5(6)
C38 C37 C36 122.2(6)
C39 C38 O8 122.7(7)
C39 C38 C37 121.2(7)
O8 C38 C37 116.1(6)
C38 C39 C40 121.2(6)
C41 C40 C39 117.8(6)
C41 C40 C45 121.7(7)
C39 C40 C45 120.5(6)
O7 C41 C40 115.5(5)
O7 C41 C42 124.7(6)
C40 C41 C42 119.8(7)
C37 C42 C41 122.7(6)
C40 C45 C46 111.6(4)
C51 C46 C47 118.7(6)
C51 C46 C45 121.6(6)
C47 C46 C45 119.6(8)
O10 C47 C46 116.3(6)
O10 C47 C48 123.7(7)
C46 C47 C48 120.0(8)
C49 C48 C47 120.3(7)
C48 C49 C50 118.8(6)
C48 C49 C54 120.3(7)
C50 C49 C54 120.9(8)
C51 C50 C49 121.6(8)
C51 C50 O9 123.1(7)
C49 C50 O9 115.3(6)
C46 C51 C50 120.6(7)
C2 C54 C49 111.7(5)
O11 C56 C55 124.5(11)
O11 C56 C57 126.6(9)
C55 C56 C57 108.3(11)

loop_
_geom_bond_atom_site_label_1
_geom_bond_atom_site_label_2
_geom_bond_distance
O1 C6 1.339(10)
O1 C8 1.435(13)
O2 C3 1.378(9)
O2 C7 1.407(8)
O3 C23 1.388(7)
O3 C26 1.412(8)
O4 C20 1.373(7)
O4 C25 1.421(9)
O5 C32 1.387(7)
O5 C35 1.412(8)
O6 C29 1.372(7)
O6 C34 1.434(9)
O7 C41 1.365(9)
O7 C44 1.425(8)
O8 C38 1.394(9)
O8 C43 1.474(12)
O9 C50 1.396(10)
O9 C53 1.418(9)
O10 C47 1.357(10)
O10 C52 1.426(9)
O11 C56 1.252(12)
C1 C2 1.378(11)
C1 C6 1.399(11)
C2 C3 1.388(9)
C2 C54 1.510(9)
C3 C4 1.387(9)
C4 C5 1.388(10)
C5 C6 1.410(10)
C5 C18 1.519(9)
C8 C9 1.439(18)
C9 C10 1.660(17)
C10 C11 1.381(18)
C11 C12 1.506(16)
C12 C13 1.443(15)
C13 C14 1.441(14)
C14 C15 1.513(16)
C15 C16 1.445(17)
C16 C17 1.498(19)
C18 C19 1.507(9)
C19 C24 1.382(9)
C19 C20 1.412(9)
C20 C21 1.380(8)
C21 C22 1.397(8)
C22 C23 1.394(9)
C22 C27 1.527(8)
C23 C24 1.386(9)
C27 C28 1.500(8)
C28 C33 1.399(8)
C28 C29 1.402(9)
C29 C30 1.384(9)
C30 C31 1.402(9)
C31 C32 1.397(9)
C31 C36 1.492(8)
C32 C33 1.380(8)
C36 C37 1.510(8)
C37 C42 1.363(9)
C37 C38 1.395(9)
C38 C39 1.385(9)
C39 C40 1.396(10)
C40 C41 1.389(9)
C40 C45 1.509(8)
C41 C42 1.404(8)
C45 C46 1.520(8)
C46 C51 1.371(12)
C46 C47 1.400(10)
C47 C48 1.409(9)
C48 C49 1.369(12)
C49 C50 1.383(10)
C49 C54 1.515(9)
C50 C51 1.377(9)
C55 C56 1.529(13)
C56 C57 1.531(17)
